data_2007587
loop_
_publ_author_name
'Feger, Christopher R.'
'Kolis, Joseph W.'

_publ_section_title
;
 V~2~MnTeO~7~
;
_journal_issue 9
_journal_name_full 'Acta Crystallographica Section C'
_journal_page_first 1217
_journal_page_last 1219
_journal_paper_doi 10.1107/S010827019800448X
_journal_volume 54
_journal_year 1998
_chemical_formula_moiety 'V2 Mn Te O7'
_chemical_formula_sum 'Mn O7 Te V2'
_chemical_formula_weight 396.42
_chemical_name_common 'divanadium managanese tellurite'
_space_group_IT_number 2
_symmetry_cell_setting triclinic
_symmetry_space_group_name_Hall '-P 1'
_symmetry_space_group_name_H-M 'P -1'
_atom_type_scat_source 'International Tables Vol IV'
_cell_angle_alpha 94.27(2)
_cell_angle_beta 114.47(2)
_cell_angle_gamma 114.79(2)
_cell_formula_units_Z 2
_cell_length_a 6.712(2)
_cell_length_b 6.892(2)
_cell_length_c 7.855(2)
_cell_measurement_reflns_used 24
_cell_measurement_temperature 295.2
_cell_measurement_theta_max 16.7
_cell_measurement_theta_min 9.6
_cell_volume 286.39(17)
_computing_cell_refinement 'MSC/AFC Diffractometer Control Software'
_computing_data_collection
;
MSC/AFC Diffractometer Control Software (Molecular Structure Corporation,
1992)
;
_computing_data_reduction 'TEXSAN (Molecular Structure Corporation, 1993)'
_computing_molecular_graphics SHELXTL-Plus
_computing_structure_refinement 'SHELXTL-Plus (Sheldrick, 1990)'
_computing_structure_solution 'SHELXS86 (Sheldrick, 1985)'
_diffrn_ambient_temperature 295.2
_diffrn_measurement_device 'Rigaku AFC7R diffractometer'
_diffrn_measurement_method \w-2\q
_diffrn_radiation_monochromator graphite
_diffrn_radiation_source 'rotating anode'
_diffrn_radiation_type 'Mo K\a'
_diffrn_radiation_wavelength 0.7107
_diffrn_reflns_av_R_equivalents 0.027
_diffrn_reflns_limit_h_max 8
_diffrn_reflns_limit_h_min -7
_diffrn_reflns_limit_k_max 8
_diffrn_reflns_limit_k_min -8
_diffrn_reflns_limit_l_max 10
_diffrn_reflns_limit_l_min -7
_diffrn_reflns_number 1409
_diffrn_reflns_theta_max 27.54
_diffrn_reflns_theta_min 1.75
_diffrn_standards_decay_% -0.19
_diffrn_standards_interval_count 100
_diffrn_standards_number 3
_exptl_absorpt_coefficient_mu 10.34
_exptl_absorpt_correction_T_max 0.81
_exptl_absorpt_correction_T_min 0.04
_exptl_absorpt_correction_type
;
empirical via \y scans (North et al., 1968)
;
_exptl_crystal_colour red--brown
_exptl_crystal_density_diffrn 4.596
_exptl_crystal_density_meas ?
_exptl_crystal_description blade
_exptl_crystal_F_000 358.00
_exptl_crystal_size_max 0.31
_exptl_crystal_size_mid 0.03
_exptl_crystal_size_min 0.02
_refine_diff_density_max 1.53
_refine_diff_density_min -1.22
_refine_ls_extinction_method none
_refine_ls_goodness_of_fit_obs 1.14
_refine_ls_matrix_type full
_refine_ls_number_constraints 0
_refine_ls_number_parameters 100
_refine_ls_number_reflns 1154
_refine_ls_number_restraints 0
_refine_ls_R_factor_all 0.036
_refine_ls_R_factor_obs .028
_refine_ls_shift/esd_max 0.001
_refine_ls_shift/esd_mean 0.000
_refine_ls_structure_factor_coef F
_refine_ls_weighting_details 'w = 1/[\s^2^(F)+0.0005F^2^]'
_refine_ls_weighting_scheme calc
_refine_ls_wR_factor_all 0.036
_refine_ls_wR_factor_obs .035
_reflns_number_observed 1154
_reflns_number_total 1315
_reflns_observed_criterion F>2\s(F)
_cod_data_source_file br1206.cif
_cod_data_source_block br1206
_cod_depositor_comments
;
The following automatic conversions were performed:

'_atom_site_thermal_displace_type' tag value 'Uij' was replaced with
'Uani' value 11 times.

Automatic conversion script
Id: cif_fix_values 1646 2011-03-28 12:23:43Z adriana 

The following automatic conversions were performed:

'_exptl_crystal_density_meas' value 'not measured' was changed to '?'
- the value is perceived as not measured.

Automatic conversion script
Id: cif_fix_values 3008 2015-01-20 13:52:24Z robertas 

The following automatic conversions were performed:

'_refine_ls_weighting_scheme' value '1/[\s^2^(F)+0.0005F^2^]' was
changed to 'calc'. New tag '_refine_ls_weighting_details' was
created. The value of the new tag was set to 'w =
1/[\s^2^(F)+0.0005F^2^]'.

Automatic conversion script
Id: cif_fix_values 3143 2015-03-26 13:38:13Z robertas 
;
_cod_original_cell_volume 286.40(10)
_cod_original_sg_symbol_H-M P-1
_cod_original_formula_sum 'V2 Mn Te O7'
_cod_database_code 2007587

loop_
_symmetry_equiv_pos_as_xyz
'  +x,  +y,  +z'
'  -x,  -y,  -z'

loop_
_atom_site_aniso_label
_atom_site_aniso_U_11
_atom_site_aniso_U_22
_atom_site_aniso_U_33
_atom_site_aniso_U_12
_atom_site_aniso_U_13
_atom_site_aniso_U_23
Te1 .0135(2) .0054(2) .0137(2) .00250(10) .00840(10) .00260(10)
Mn1 .0144(4) .0087(4) .0149(4) .0044(3) .0090(3) .0040(3)
V1 .0116(4) .0049(4) .0114(4) .0026(3) .0069(3) .0032(3)
V2 .0120(4) .0039(4) .0124(4) .0025(3) .0074(3) .0028(3)
O1 .018(2) .009(2) .022(2) .008(2) .015(2) .0080(10)
O2 .012(2) .007(2) .014(2) .0030(10) .007(2) .0040(10)
O3 .014(2) .007(2) .018(2) .0040(10) .010(2) .0050(10)
O4 .016(2) .009(2) .012(2) .0060(10) .009(2) .0020(10)
O5 .016(2) .013(2) .015(2) .008(2) .006(2) .0050(10)
O6 .021(2) .008(2) .018(2) .005(2) .012(2) .0040(10)
O7 .018(2) .013(2) .020(2) .009(2) .014(2) .010(2)

loop_
_atom_site_label
_atom_site_fract_x
_atom_site_fract_y
_atom_site_fract_z
_atom_site_U_iso_or_equiv
_atom_site_thermal_displace_type
Te1 -.04708(6) .31116(5) .71689(5) .0110(2) Uani
Mn1 -.5629(2) .06400(10) .18480(10) .0125(4) Uani
V1 -.0286(2) .11350(10) .33140(10) .0094(4) Uani
V2 .4979(2) .43320(10) .67390(10) .0094(4) Uani
O1 .1398(7) -.0170(6) .2546(6) .014(2) Uani
O2 .2619(7) .4098(6) .4155(5) .012(2) Uani
O3 .1849(7) .1837(6) .6363(6) .013(2) Uani
O4 -.2072(7) .2272(6) .4436(5) .012(2) Uani
O5 -.2451(7) .0996(6) .1174(6) .015(2) Uani
O6 .5645(7) .6319(6) .8508(6) .015(2) Uani
O7 .6668(7) .2619(6) .7507(6) .014(2) Uani

loop_
_geom_angle_atom_site_label_1
_geom_angle_atom_site_label_2
_geom_angle_atom_site_label_3
_geom_angle_site_symmetry_1
_geom_angle_site_symmetry_3
_geom_angle
_geom_angle_publ_flag
O1 Te1 O3 2_556 . 72.1(2) no
O1 Te1 O4 2_556 . 110.6(2) no
O1 Te1 O7 2_556 1_455 82.0(2) no
O3 Te1 O4 . . 75.3(2) no
O3 Te1 O7 . 1_455 152.30(10) no
O4 Te1 O7 . 1_455 98.9(2) no
O1 Mn1 O4 1_455 . 110.6(2) no
O1 Mn1 O5 1_455 . 171.1(2) no
O1 Mn1 O5 1_455 2_455 103.7(2) no
O1 Mn1 O6 1_455 2_566 88.5(2) no
O1 Mn1 O7 1_455 2_556 70.8(2) no
O4 Mn1 O5 . . 68.9(2) no
O4 Mn1 O5 . 2_455 144.7(2) no
O4 Mn1 O6 . 2_566 94.30(10) no
O4 Mn1 O7 . 2_556 92.50(10) no
O5 Mn1 O5 . 2_455 75.9(2) no
O5 Mn1 O6 . 2_566 100.4(2) no
O5 Mn1 O7 . 2_556 100.3(2) no
O5 Mn1 O6 2_455 2_566 94.7(2) no
O5 Mn1 O7 2_455 2_556 91.0(2) no
O6 Mn1 O7 2_566 2_556 159.2(2) no
O1 V1 O2 . . 89.2(2) no
O1 V1 O3 . . 97.4(2) no
O1 V1 O3 . 2_556 80.6(2) no
O1 V1 O4 . . 171.6(2) no
O1 V1 O5 . . 103.1(2) no
O2 V1 O3 . . 75.5(2) no
O2 V1 O3 . 2_556 150.8(2) no
O2 V1 O4 . . 94.6(2) no
O2 V1 O5 . . 104.2(2) no
O3 V1 O3 . 2_556 78.80(10) no
O3 V1 O4 . . 76.4(2) no
O3 V1 O5 . . 159.4(3) no
O3 V1 O4 2_556 . 92.5(2) no
O3 V1 O5 2_556 . 104.7(2) no
O4 V1 O5 . . 83.2(2) no
O2 V2 O2 . 2_666 81.3(2) no
O2 V2 O3 . . 79.4(2) no
O2 V2 O6 . . 114.2(2) no
O2 V2 O7 . . 129.4(2) no
O2 V2 O3 2_666 . 152.3(2) no
O2 V2 O6 2_666 . 103.3(2) no
O2 V2 O7 2_666 . 86.5(2) no
O3 V2 O6 . . 102.7(2) no
O3 V2 O7 . . 90.6(2) no
O6 V2 O7 . . 116.4(2) no
Te1 O1 Mn1 2_556 1_655 105.1(3) no
Te1 O1 V1 2_556 . 111.6(3) no
Mn1 O1 V1 1_655 . 142.5(2) no
V1 O2 V2 . . 103.5(2) no
V1 O2 V2 . 2_666 137.1(2) no
V2 O2 V2 . . 98.7(2) no
Te1 O3 V1 . . 95.7(2) no
Te1 O3 V1 . 2_556 95.4(2) no
Te1 O3 V2 . . 111.6(2) no
V1 O3 V1 . 2_556 101.20(10) no
V1 O3 V2 . . 97.2(2) no
V1 O3 V2 2_556 . 145.5(3) no
Te1 O4 Mn1 . . 144.1(3) no
Te1 O4 V1 . . 112.7(2) no
Mn1 O4 V1 . . 96.0(2) no
Mn1 O5 Mn1 . 2_455 104.1(2) no
Mn1 O5 V1 . . 141.6(3) no
Mn1 O5 V1 2_455 . 102.0(2) no
Mn1 O6 V1 . 2_566 123.9(2) no
Te1 O7 Mn1 1_655 2_556 101.6(2) no
Te1 O7 V2 1_655 . 122.6(2) no
Mn1 O7 V2 2_556 . 134.0(2) no

loop_
_geom_bond_atom_site_label_1
_geom_bond_atom_site_label_2
_geom_bond_site_symmetry_1
_geom_bond_site_symmetry_2
_geom_bond_distance
_geom_bond_publ_flag
Te1 O1 . 2_556 1.916(4) yes
Te1 O3 . . 2.341(6) yes
Te1 O4 . . 1.866(4) yes
Te1 O7 . 1_455 1.940(6) yes
Mn1 O1 . 1_455 2.147(6) yes
Mn1 O4 . . 2.118(3) yes
Mn1 O5 . . 2.326(6) yes
Mn1 O5 . 2_455 2.101(4) yes
Mn1 O6 . 2_566 2.139(5) yes
Mn1 O7 . 2_556 2.222(5) yes
V1 O1 . . 1.946(6) yes
V1 O2 . . 1.950(3) yes
V1 O3 . . 2.104(4) yes
V1 O3 . 2_556 1.964(4) yes
V1 O4 . . 2.095(6) yes
V1 O5 . . 1.668(4) yes
V2 O2 . . 1.931(4) yes
V2 O2 . 2_666 1.963(5) yes
V2 O3 . . 1.959(4) yes
V2 O6 . . 1.641(5) yes
V2 O7 . . 1.925(5) yes
